data_4118305
loop_
_publ_author_name
'Sven O. Sylvester'
'Jacqueline M. Cole'
'Paul G. Waddell'

_publ_section_title
;
 Photoconversion Bonding Mechanism in Ruthenium Sulfur Dioxide Linkage
 Photoisomers Revealed by in Situ Diffraction
;
_journal_name_full 'Journal of the American Chemical Society'
_journal_page_first 11860
_journal_page_last 11863
_journal_paper_doi 10.1021/ja303943q
_journal_volume 134
_journal_year 2012
_chemical_absolute_configuration unk
_chemical_formula_moiety 'C5 H18 Cl3 N5 O3 Ru1 S1'
_chemical_formula_sum 'C5 H18 Cl3 N5 O3 Ru S'
_chemical_formula_weight 435.72
_chemical_name_systematic
;
 ?
;
_space_group_IT_number 4
_symmetry_cell_setting monoclinic
_symmetry_space_group_name_Hall 'P 2yb'
_symmetry_space_group_name_H-M 'P 1 21 1'
_atom_sites_solution_hydrogens geom
_atom_sites_solution_primary direct
_atom_sites_solution_secondary difmap
_audit_creation_date 2012-03-22T11:44:18-00:00
_audit_creation_method 'WinGX routine CIF_UPDATE'
_cell_angle_alpha 90
_cell_angle_beta 91.604(9)
_cell_angle_gamma 90
_cell_formula_units_Z 2
_cell_length_a 7.159(4)
_cell_length_b 10.674(6)
_cell_length_c 9.962(6)
_cell_measurement_reflns_used 2463
_cell_measurement_temperature 293(2)
_cell_measurement_theta_max 33
_cell_measurement_theta_min 2.8
_cell_volume 760.9(8)
_computing_cell_refinement
;
        CrystalClear-SM Expert 2.0 r4 (Rigaku, 2009)
;
_computing_data_collection
;
        CrystalClear-SM Expert 2.0 r4 (Rigaku, 2009)
;
_computing_data_reduction
;
        CrystalClear-SM Expert 2.0 r4 (Rigaku, 2009)
;
_computing_molecular_graphics 'Ortep-3 for Windows (Farrugia, 1997)'
_computing_publication_material 'WinGX publication routines (Farrugia, 1999)'
_computing_structure_refinement 'SHELXL-97 (Sheldrick, 2008)'
_diffrn_ambient_temperature 293(2)
_diffrn_detector_area_resol_mean 28.5714
_diffrn_measured_fraction_theta_full 0.991
_diffrn_measured_fraction_theta_max 0.897
_diffrn_measurement_device_type
;
        Rigaku Saturn724+ (2x2 bin mode)
;
_diffrn_measurement_method 'profile data from \w-scans'
_diffrn_radiation_monochromator graphite
_diffrn_radiation_type MoK\a
_diffrn_radiation_wavelength 0.71073
_diffrn_reflns_av_R_equivalents 0.0468
_diffrn_reflns_av_unetI/netI 0.0484
_diffrn_reflns_limit_h_max 9
_diffrn_reflns_limit_h_min -10
_diffrn_reflns_limit_k_max 16
_diffrn_reflns_limit_k_min -15
_diffrn_reflns_limit_l_max 15
_diffrn_reflns_limit_l_min -11
_diffrn_reflns_number 7923
_diffrn_reflns_theta_full 27.5
_diffrn_reflns_theta_max 33.14
_diffrn_reflns_theta_min 3.46
_diffrn_source 'Sealed Tube'
_exptl_absorpt_coefficient_mu 1.701
_exptl_absorpt_correction_T_max 1
_exptl_absorpt_correction_T_min 0.834
_exptl_absorpt_correction_type multi-scan
_exptl_crystal_colour Colorless
_exptl_crystal_density_diffrn 1.902
_exptl_crystal_description Prism
_exptl_crystal_F_000 436
_exptl_crystal_size_max 0.2
_exptl_crystal_size_mid 0.2
_exptl_crystal_size_min 0.2
_refine_diff_density_max 1.631
_refine_diff_density_min -1.582
_refine_diff_density_rms 0.158
_refine_ls_abs_structure_details 'Flack H D (1983), Acta Cryst. A39, 876-881'
_refine_ls_abs_structure_Flack 0.52(5)
_refine_ls_extinction_method none
_refine_ls_goodness_of_fit_ref 1.078
_refine_ls_hydrogen_treatment constr
_refine_ls_matrix_type full
_refine_ls_number_parameters 176
_refine_ls_number_reflns 4687
_refine_ls_number_restraints 8
_refine_ls_restrained_S_all 1.079
_refine_ls_R_factor_all 0.0509
_refine_ls_R_factor_gt 0.0488
_refine_ls_shift/su_max 0.009
_refine_ls_shift/su_mean 0.001
_refine_ls_structure_factor_coef Fsqd
_refine_ls_weighting_details 'calc w=1/[\s^2^(Fo^2^)+(0.0302P)^2^+2.9461P] where P=(Fo^2^+2Fc^2^)/3'
_refine_ls_weighting_scheme calc
_refine_ls_wR_factor_ref 0.1068
_reflns_number_gt 4535
_reflns_number_total 4687
_reflns_threshold_expression >2\s(I)
_cod_data_source_file ja303943q_si_002_06.cif
_cod_data_source_block 4-cl-pyr-100K
_cod_database_code 4118305

loop_
_symmetry_equiv_pos_as_xyz
'x, y, z'
'-x, y+1/2, -z'

loop_
_atom_site_label
_atom_site_fract_x
_atom_site_fract_y
_atom_site_fract_z
_atom_site_U_iso_or_equiv
_atom_site_adp_type
_atom_site_calc_flag
_atom_site_refinement_flags
_atom_site_occupancy
_atom_site_disorder_assembly
_atom_site_disorder_group
_atom_site_type_symbol
Cl2 0.72776(19) -0.18313(14) 0.39430(13) 0.0263(2) Uani d . 1 . . Cl
C3 0.3869(7) 0.1137(5) -0.1028(5) 0.0221(9) Uani d . 1 . . C
H3 0.3404 0.1615 -0.1744 0.027 Uiso calc R 1 . . H
C2 0.6076(7) -0.0305(5) -0.0077(5) 0.0221(9) Uani d . 1 . . C
H2 0.7121 -0.0814 -0.0159 0.026 Uiso calc R 1 . . H
C1 0.5122(7) -0.0272(5) 0.1097(5) 0.0200(9) Uani d . 1 . . C
H1 0.5547 -0.0761 0.1816 0.024 Uiso calc R 1 . . H
C4 0.2956(7) 0.1119(5) 0.0200(5) 0.0210(9) Uani d . 1 . . C
H4 0.1875 0.1592 0.0288 0.025 Uiso calc R 1 . . H
C5 0.5438(6) 0.0447(8) -0.1150(4) 0.0200(7) Uani d . 1 . . C
Cl3 0.66870(16) 0.04700(19) -0.26174(11) 0.0273(2) Uani d . 1 . . Cl
O3 0.6238(6) 0.2896(4) 0.2538(5) 0.0342(9) Uani d . 1 . . O
S1A 0.145(2) 0.0227(18) 0.5526(19) 0.078(5) Uiso d P 0.190(8) A 2 S
Ru1 0.21323(4) 0.04818(4) 0.30886(3) 0.01677(8) Uani d . 1 . . Ru
S1 0.06303(19) 0.0529(3) 0.48825(13) 0.0185(5) Uani d P 0.810(8) A 1 S
Cl1 1.11084(18) -0.20812(14) -0.01185(13) 0.0258(2) Uani d . 1 . . Cl
N5 0.3587(4) 0.0444(7) 0.1249(3) 0.0153(6) Uani d . 1 A . n
N4 0.1936(7) 0.2446(5) 0.2864(5) 0.0232(10) Uani d . 1 A . n
H4A 0.302 0.2745 0.2587 0.035 Uiso calc R 1 . . H
H4B 0.167 0.2791 0.3649 0.035 Uiso calc R 1 . . H
H4C 0.1036 0.2628 0.2262 0.035 Uiso calc R 1 . . H
N3 -0.0323(6) 0.0170(4) 0.1926(4) 0.0219(8) Uani d . 1 A . n
H3A -0.0072 -0.0334 0.1242 0.033 Uiso calc R 1 . . H
H3B -0.0756 0.0897 0.161 0.033 Uiso calc R 1 . . H
H3C -0.118 -0.0186 0.2432 0.033 Uiso calc R 1 . . H
O1 -0.1047(7) 0.1274(5) 0.5035(5) 0.0238(10) Uiso d PU 0.810(8) A 1 O
N2 0.2440(8) -0.1504(5) 0.3159(5) 0.0234(10) Uani d . 1 A . n
H2A 0.358 -0.1696 0.3475 0.035 Uiso calc R 1 . . H
H2B 0.2278 -0.1818 0.2336 0.035 Uiso calc R 1 . . H
H2C 0.1591 -0.1827 0.3695 0.035 Uiso calc R 1 . . H
O2 0.1129(8) -0.0204(6) 0.6066(5) 0.0332(13) Uani d PU 0.810(8) A 1 O
N1 0.4740(6) 0.0795(4) 0.4105(4) 0.0212(8) Uani d . 1 A . n
H1A 0.5307 0.0064 0.4256 0.032 Uiso calc R 1 . . H
H1B 0.4549 0.1175 0.4884 0.032 Uiso calc R 1 . . H
H1C 0.5455 0.1276 0.3601 0.032 Uiso calc R 1 . . H
O2A 0.116(6) -0.096(4) 0.588(4) 0.069(8) Uiso d PU 0.190(8) A 2 O
O1A -0.009(7) 0.084(4) 0.454(4) 0.072(10) Uiso d PU 0.190(8) A 2 O

loop_
_atom_site_aniso_label
_atom_site_aniso_U_11
_atom_site_aniso_U_22
_atom_site_aniso_U_33
_atom_site_aniso_U_12
_atom_site_aniso_U_13
_atom_site_aniso_U_23
Cl2 0.0336(6) 0.0255(6) 0.0193(5) 0.0029(5) -0.0043(4) 0.0020(5)
C3 0.028(2) 0.020(2) 0.018(2) 0.0000(17) -0.0019(18) 0.0033(17)
C2 0.021(2) 0.021(2) 0.023(2) -0.0008(17) -0.0007(17) -0.0002(18)
C1 0.020(2) 0.019(2) 0.020(2) 0.0005(16) -0.0015(17) -0.0013(17)
C4 0.023(2) 0.019(2) 0.020(2) -0.0014(16) -0.0019(17) 0.0022(18)
C5 0.0239(18) 0.0186(17) 0.0176(17) -0.006(3) 0.0017(13) 0.000(3)
Cl3 0.0370(5) 0.0231(4) 0.0223(5) 0.0021(7) 0.0087(4) 0.0013(7)
O3 0.030(2) 0.032(2) 0.041(2) -0.0028(17) 0.0080(17) 0.0087(19)
Ru1 0.01891(14) 0.01642(13) 0.01493(14) -0.00206(16) -0.00026(9) 0.00046(18)
S1 0.0193(7) 0.0211(7) 0.0153(7) -0.0009(8) 0.0026(4) -0.0002(9)
Cl1 0.0261(5) 0.0260(6) 0.0252(6) -0.0067(5) 0.0002(4) -0.0046(5)
N5 0.0127(12) 0.0157(14) 0.0175(14) -0.005(2) -0.0012(10) 0.003(3)
N4 0.027(2) 0.019(2) 0.023(2) -0.0026(17) -0.0003(18) 0.0001(18)
N3 0.0191(18) 0.023(2) 0.024(2) -0.0036(13) 0.0017(14) -0.0038(15)
N2 0.033(2) 0.018(2) 0.019(2) -0.0043(19) 0.0029(18) 0.0041(16)
O2 0.043(3) 0.039(3) 0.018(2) -0.008(2) 0.013(2) 0.007(2)
N1 0.0234(18) 0.022(2) 0.0177(18) -0.0022(14) -0.0006(14) -0.0010(14)

loop_
_atom_type_symbol
_atom_type_description
_atom_type_scat_dispersion_real
_atom_type_scat_dispersion_imag
_atom_type_scat_source
C C 0.0033 0.0016 'International Tables Vol C Tables 4.2.6.8 and 6.1.1.4'
H H 0 0 'International Tables Vol C Tables 4.2.6.8 and 6.1.1.4'
Cl Cl 0.1484 0.1585 'International Tables Vol C Tables 4.2.6.8 and 6.1.1.4'
N N 0.0061 0.0033 'International Tables Vol C Tables 4.2.6.8 and 6.1.1.4'
O O 0.0106 0.006 'International Tables Vol C Tables 4.2.6.8 and 6.1.1.4'
Ru Ru -1.2594 0.8363 'International Tables Vol C Tables 4.2.6.8 and 6.1.1.4'
S S 0.1246 0.1234 'International Tables Vol C Tables 4.2.6.8 and 6.1.1.4'

loop_
_geom_angle_atom_site_label_1
_geom_angle_atom_site_label_2
_geom_angle_atom_site_label_3
_geom_angle
C5 C3 C4 118.6(5)
C5 C3 H3 120.7
C4 C3 H3 120.7
C1 C2 C5 118.4(5)
C1 C2 H2 120.8
C5 C2 H2 120.8
N5 C1 C2 122.4(5)
N5 C1 H1 118.8
C2 C1 H1 118.8
N5 C4 C3 122.2(5)
N5 C4 H4 118.9
C3 C4 H4 118.9
C3 C5 C2 119.8(4)
C3 C5 Cl3 121.1(5)
C2 C5 Cl3 119.1(4)
O2A S1A O1A 116(3)
O2A S1A Ru1 113(2)
O1A S1A Ru1 60.6(15)
N3 Ru1 S1 91.86(13)
N3 Ru1 N4 92.69(18)
S1 Ru1 N4 91.82(17)
N3 Ru1 N1 175.03(17)
S1 Ru1 N1 93.11(13)
N4 Ru1 N1 87.09(18)
N3 Ru1 N2 86.82(19)
S1 Ru1 N2 92.90(15)
N4 Ru1 N2 175.26(18)
N1 Ru1 N2 92.99(18)
N3 Ru1 N5 86.81(15)
S1 Ru1 N5 178.58(11)
N4 Ru1 N5 87.7(2)
N1 Ru1 N5 88.22(15)
N2 Ru1 N5 87.5(2)
N3 Ru1 O1A 77.4(12)
S1 Ru1 O1A 18.2(13)
N4 Ru1 O1A 81.5(11)
N1 Ru1 O1A 107.4(12)
N2 Ru1 O1A 103.0(11)
N5 Ru1 O1A 160.4(13)
N3 Ru1 S1A 109.5(4)
S1 Ru1 S1A 20.7(4)
N4 Ru1 S1A 101.3(4)
N1 Ru1 S1A 75.4(4)
N2 Ru1 S1A 83.3(4)
N5 Ru1 S1A 160.7(4)
O1A Ru1 S1A 38.9(14)
O2 S1 O1 113.3(3)
O2 S1 Ru1 123.7(3)
O1 S1 Ru1 122.9(2)
C4 N5 C1 118.4(4)
C4 N5 Ru1 119.9(4)
C1 N5 Ru1 121.7(4)
Ru1 N4 H4A 109.5
Ru1 N4 H4B 109.5
H4A N4 H4B 109.5
Ru1 N4 H4C 109.5
H4A N4 H4C 109.5
H4B N4 H4C 109.5
Ru1 N3 H3A 109.5
Ru1 N3 H3B 109.5
H3A N3 H3B 109.5
Ru1 N3 H3C 109.5
H3A N3 H3C 109.5
H3B N3 H3C 109.5
Ru1 N2 H2A 109.5
Ru1 N2 H2B 109.5
H2A N2 H2B 109.5
Ru1 N2 H2C 109.5
H2A N2 H2C 109.5
H2B N2 H2C 109.5
Ru1 N1 H1A 109.5
Ru1 N1 H1B 109.5
H1A N1 H1B 109.5
Ru1 N1 H1C 109.5
H1A N1 H1C 109.5
H1B N1 H1C 109.5
S1A O1A Ru1 81(2)

loop_
_geom_bond_atom_site_label_1
_geom_bond_atom_site_label_2
_geom_bond_distance
C3 C5 1.352(8)
C3 C4 1.404(7)
C3 H3 0.93
C2 C1 1.371(7)
C2 C5 1.403(8)
C2 H2 0.93
C1 N5 1.350(7)
C1 H1 0.93
C4 N5 1.338(7)
C4 H4 0.93
C5 Cl3 1.735(4)
S1A O2A 1.33(4)
S1A O1A 1.59(5)
S1A Ru1 2.505(18)
Ru1 N3 2.104(4)
Ru1 S1 2.1118(16)
Ru1 N4 2.112(6)
Ru1 N1 2.125(4)
Ru1 N2 2.132(6)
Ru1 N5 2.133(4)
Ru1 O1A 2.21(4)
S1 O2 1.451(6)
S1 O1 1.451(5)
N4 H4A 0.89
N4 H4B 0.89
N4 H4C 0.89
N3 H3A 0.89
N3 H3B 0.89
N3 H3C 0.89
N2 H2A 0.89
N2 H2B 0.89
N2 H2C 0.89
N1 H1A 0.89
N1 H1B 0.89
N1 H1C 0.89

loop_
_geom_torsion_atom_site_label_1
_geom_torsion_atom_site_label_2
_geom_torsion_atom_site_label_3
_geom_torsion_atom_site_label_4
_geom_torsion
C5 C2 C1 N5 0.8(8)
C5 C3 C4 N5 0.1(8)
C4 C3 C5 C2 2.5(9)
C4 C3 C5 Cl3 -177.6(4)
C1 C2 C5 C3 -2.9(9)
C1 C2 C5 Cl3 177.2(4)
O2A S1A Ru1 N3 72(2)
O1A S1A Ru1 N3 -36.2(17)
O2A S1A Ru1 S1 105(3)
O1A S1A Ru1 S1 -3.3(18)
O2A S1A Ru1 N4 169(2)
O1A S1A Ru1 N4 60.8(17)
O2A S1A Ru1 N1 -107(2)
O1A S1A Ru1 N1 144.7(17)
O2A S1A Ru1 N2 -12(2)
O1A S1A Ru1 N2 -120.4(17)
O2A S1A Ru1 N5 -74(3)
O1A S1A Ru1 N5 177.5(19)
O2A S1A Ru1 O1A 108(3)
N3 Ru1 S1 O2 129.3(4)
N4 Ru1 S1 O2 -137.9(4)
N1 Ru1 S1 O2 -50.8(4)
N2 Ru1 S1 O2 42.4(4)
N5 Ru1 S1 O2 150(10)
O1A Ru1 S1 O2 167(3)
S1A Ru1 S1 O2 -19.9(12)
N3 Ru1 S1 O1 -48.7(3)
N4 Ru1 S1 O1 44.1(3)
N1 Ru1 S1 O1 131.3(3)
N2 Ru1 S1 O1 -135.6(3)
N5 Ru1 S1 O1 -28(11)
O1A Ru1 S1 O1 -11(3)
S1A Ru1 S1 O1 162.2(13)
C3 C4 N5 C1 -2.2(9)
C3 C4 N5 Ru1 179.4(4)
C2 C1 N5 C4 1.7(9)
C2 C1 N5 Ru1 -179.8(4)
N3 Ru1 N5 C4 48.3(5)
S1 Ru1 N5 C4 28(11)
N4 Ru1 N5 C4 -44.5(5)
N1 Ru1 N5 C4 -131.7(5)
N2 Ru1 N5 C4 135.2(5)
O1A Ru1 N5 C4 12(3)
S1A Ru1 N5 C4 -163.3(13)
N3 Ru1 N5 C1 -130.1(5)
S1 Ru1 N5 C1 -151(10)
N4 Ru1 N5 C1 137.1(5)
N1 Ru1 N5 C1 49.9(5)
N2 Ru1 N5 C1 -43.2(5)
O1A Ru1 N5 C1 -166(3)
S1A Ru1 N5 C1 18.3(16)
O2A S1A O1A Ru1 -103(2)
N3 Ru1 O1A S1A 145.2(16)
S1 Ru1 O1A S1A 4(2)
N4 Ru1 O1A S1A -120.1(15)
N1 Ru1 O1A S1A -35.9(16)
N2 Ru1 O1A S1A 61.5(16)
N5 Ru1 O1A S1A -177.5(18)
